data_4130049
loop_
_publ_author_name
'Mondal, Bijnaneswar'
'Acharyya, Koushik'
'Howlader, Prodip'
'Mukherjee, Partha Sarathi'

_publ_section_title
;
 Molecular Cage Impregnated Palladium Nanoparticles: Efficient,
 Additive-Free Heterogeneous Catalysts for Cyanation of Aryl Halides.
;
_journal_issue 5
_journal_name_full 'Journal of the American Chemical Society'
_journal_page_first 1709
_journal_page_last 1716
_journal_paper_doi 10.1021/jacs.5b13307
_journal_volume 138
_journal_year 2016
_chemical_formula_moiety 'C39 H27 N O3'
_chemical_formula_sum 'C39 H27 N O3'
_chemical_formula_weight 557.62
_space_group_IT_number 2
_space_group_name_Hall '-P 1'
_space_group_name_H-M_alt 'P -1'
_symmetry_cell_setting triclinic
_symmetry_space_group_name_Hall '-P 1'
_symmetry_space_group_name_H-M 'P -1'
_atom_sites_solution_hydrogens geom
_atom_sites_solution_primary direct
_atom_sites_solution_secondary difmap
_audit_creation_method SHELXL-97
_cell_angle_alpha 109.408(3)
_cell_angle_beta 101.699(3)
_cell_angle_gamma 100.565(3)
_cell_formula_units_Z 2
_cell_length_a 8.5877(10)
_cell_length_b 12.6416(14)
_cell_length_c 14.4046(16)
_cell_measurement_reflns_used 8811
_cell_measurement_temperature 100(2)
_cell_measurement_theta_max 27.31
_cell_measurement_theta_min 2.94
_cell_volume 1390.1(3)
_computing_cell_refinement 'Bruker SAINT'
_computing_data_collection 'Bruker D8 QUEST'
_computing_data_reduction 'Bruker SAINT'
_computing_molecular_graphics 'ORTEP-3 for Windows (Farrugia, 1999)'
_computing_publication_material WinGX
_computing_structure_refinement 'SHELXL-2013 (Sheldrick 2013)'
_computing_structure_solution 'SHELXS-97 (Sheldrick, 2008)'
_diffrn_ambient_temperature 100(2)
_diffrn_measured_fraction_theta_full 0.999
_diffrn_measured_fraction_theta_max 0.999
_diffrn_measurement_device_type CMOS
_diffrn_measurement_method 'phi and omega scans'
_diffrn_radiation_monochromator graphite
_diffrn_radiation_source 'fine-focus sealed tube'
_diffrn_radiation_type MoK\a
_diffrn_radiation_wavelength 0.71073
_diffrn_reflns_av_R_equivalents 0.0695
_diffrn_reflns_av_sigmaI/netI 0.0479
_diffrn_reflns_limit_h_max 10
_diffrn_reflns_limit_h_min -10
_diffrn_reflns_limit_k_max 15
_diffrn_reflns_limit_k_min -15
_diffrn_reflns_limit_l_max 17
_diffrn_reflns_limit_l_min -17
_diffrn_reflns_number 32216
_diffrn_reflns_theta_full 25.00
_diffrn_reflns_theta_max 25.00
_diffrn_reflns_theta_min 2.94
_exptl_absorpt_coefficient_mu 0.084
_exptl_absorpt_correction_T_max 0.987
_exptl_absorpt_correction_T_min 0.979
_exptl_absorpt_correction_type empirical
_exptl_absorpt_process_details SADABS
_exptl_crystal_colour yellow
_exptl_crystal_density_diffrn 1.332
_exptl_crystal_density_method 'not measured'
_exptl_crystal_description block
_exptl_crystal_F_000 584
_exptl_crystal_size_max .25
_exptl_crystal_size_mid .20
_exptl_crystal_size_min .15
_refine_diff_density_max 0.210
_refine_diff_density_min -0.207
_refine_diff_density_rms 0.041
_refine_ls_extinction_method none
_refine_ls_goodness_of_fit_ref 0.871
_refine_ls_hydrogen_treatment constr
_refine_ls_matrix_type full
_refine_ls_number_parameters 388
_refine_ls_number_reflns 4878
_refine_ls_number_restraints 0
_refine_ls_restrained_S_all 0.871
_refine_ls_R_factor_all 0.0700
_refine_ls_R_factor_gt 0.0421
_refine_ls_shift/su_max 0.000
_refine_ls_shift/su_mean 0.000
_refine_ls_structure_factor_coef Fsqd
_refine_ls_weighting_details 'calc w=1/[\s^2^(Fo^2^)+(0.0831P)^2^+0.2761P] where P=(Fo^2^+2Fc^2^)/3'
_refine_ls_weighting_scheme calc
_refine_ls_wR_factor_gt 0.1096
_refine_ls_wR_factor_ref 0.1222
_reflns_number_gt 3572
_reflns_number_total 4878
_reflns_threshold_expression >2\s(I)
_cod_data_source_file ja5b13307_si_002.cif
_cod_data_source_block C
_cod_depositor_comments
;
The following automatic conversions were performed:

data item '_symmetry_cell_setting' value 'Triclinic' was changed to
'triclinic' in accordance with the
/home/saulius/struct/COD-crude-data/automatic-downloads/DataCite-retrospective/ACS/depositions/lib/dictionaries/cif_core.dic
dictionary named 'cif_core.dic' version 2.4.2 last updated on
2011-04-26.

Automatic conversion script
Id: cif_fix_values 6909 2019-04-08 15:41:33Z antanas 
;
_cod_original_sg_symbol_H-M P-1
_cod_database_code 4130049

loop_
_symmetry_equiv_pos_as_xyz
'x, y, z'
'-x, -y, -z'

loop_
_atom_site_label
_atom_site_type_symbol
_atom_site_fract_x
_atom_site_fract_y
_atom_site_fract_z
_atom_site_U_iso_or_equiv
_atom_site_adp_type
_atom_site_occupancy
_atom_site_symmetry_multiplicity
_atom_site_calc_flag
_atom_site_refinement_flags
C1 C 0.44275(19) 0.76728(15) 0.33210(12) 0.0195(4) Uani 1 1 d .
C2 C 0.5138(2) 0.71310(15) 0.39189(12) 0.0225(4) Uani 1 1 d .
H2 H 0.4738 0.6332 0.3729 0.027 Uiso 1 1 calc R
C3 C 0.6436(2) 0.77670(15) 0.47944(12) 0.0223(4) Uani 1 1 d .
H3 H 0.6896 0.7389 0.5188 0.027 Uiso 1 1 calc R
C4 C 0.7068(2) 0.89623(15) 0.50981(12) 0.0204(4) Uani 1 1 d .
C5 C 0.6365(2) 0.94909(15) 0.44780(12) 0.0239(4) Uani 1 1 d .
H5 H 0.6781 1.0286 0.4655 0.029 Uiso 1 1 calc R
C6 C 0.5062(2) 0.88574(15) 0.36039(13) 0.0246(4) Uani 1 1 d .
H6 H 0.4609 0.9231 0.3203 0.030 Uiso 1 1 calc R
C7 C 0.8425(2) 0.96610(15) 0.60589(12) 0.0208(4) Uani 1 1 d .
C8 C 0.8576(2) 0.93627(15) 0.69115(12) 0.0225(4) Uani 1 1 d .
H8 H 0.7808 0.8722 0.6884 0.027 Uiso 1 1 calc R
C9 C 0.9858(2) 1.00082(15) 0.78049(13) 0.0242(4) Uani 1 1 d .
C10 C 1.1011(2) 1.09730(17) 0.78560(14) 0.0302(5) Uani 1 1 d .
H10 H 1.1873 1.1402 0.8452 0.036 Uiso 1 1 calc R
C11 C 1.0870(2) 1.12895(17) 0.70249(14) 0.0311(5) Uani 1 1 d .
H11 H 1.1633 1.1935 0.7056 0.037 Uiso 1 1 calc R
C12 C 0.9589(2) 1.06432(16) 0.61414(13) 0.0275(4) Uani 1 1 d .
H12 H 0.9498 1.0869 0.5585 0.033 Uiso 1 1 calc R
C13 C 0.9997(2) 0.96975(18) 0.87101(14) 0.0327(5) Uani 1 1 d .
H13 H 1.0901 1.0138 0.9279 0.039 Uiso 1 1 calc R
C14 C 0.3125(2) 0.72954(14) 0.15418(12) 0.0208(4) Uani 1 1 d .
C15 C 0.4513(2) 0.72587(15) 0.11902(12) 0.0234(4) Uani 1 1 d .
H15 H 0.5365 0.7030 0.1514 0.028 Uiso 1 1 calc R
C16 C 0.4639(2) 0.75569(15) 0.03667(12) 0.0230(4) Uani 1 1 d .
H16 H 0.5587 0.7540 0.0151 0.028 Uiso 1 1 calc R
C17 C 0.3375(2) 0.78830(14) -0.01497(12) 0.0210(4) Uani 1 1 d .
C18 C 0.1977(2) 0.79000(14) 0.01994(12) 0.0224(4) Uani 1 1 d .
H18 H 0.1108 0.8103 -0.0138 0.027 Uiso 1 1 calc R
C19 C 0.1855(2) 0.76215(15) 0.10340(12) 0.0226(4) Uani 1 1 d .
H19 H 0.0917 0.7652 0.1260 0.027 Uiso 1 1 calc R
C20 C 0.3496(2) 0.81740(15) -0.10513(13) 0.0218(4) Uani 1 1 d .
C21 C 0.2155(2) 0.77636(15) -0.19189(13) 0.0220(4) Uani 1 1 d .
H21 H 0.1167 0.7300 -0.1935 0.026 Uiso 1 1 calc R
C22 C 0.2271(2) 0.80376(15) -0.27647(13) 0.0237(4) Uani 1 1 d .
C23 C 0.3734(2) 0.87336(16) -0.27444(14) 0.0311(5) Uani 1 1 d .
H23 H 0.3808 0.8924 -0.3308 0.037 Uiso 1 1 calc R
C24 C 0.5081(2) 0.91449(17) -0.18908(14) 0.0328(5) Uani 1 1 d .
H24 H 0.6063 0.9614 -0.1876 0.039 Uiso 1 1 calc R
C25 C 0.4967(2) 0.88588(16) -0.10586(14) 0.0279(4) Uani 1 1 d .
H25 H 0.5887 0.9127 -0.0490 0.033 Uiso 1 1 calc R
C26 C 0.0883(2) 0.75624(17) -0.36977(14) 0.0310(5) Uani 1 1 d .
H26 H 0.0998 0.7827 -0.4217 0.037 Uiso 1 1 calc R
C27 C 0.1555(2) 0.64653(15) 0.25128(12) 0.0209(4) Uani 1 1 d .
C28 C 0.1252(2) 0.66630(16) 0.34611(13) 0.0259(4) Uani 1 1 d .
H28 H 0.2071 0.7165 0.4058 0.031 Uiso 1 1 calc R
C29 C -0.0245(2) 0.61251(16) 0.35268(13) 0.0269(4) Uani 1 1 d .
H29 H -0.0406 0.6265 0.4172 0.032 Uiso 1 1 calc R
C30 C -0.1523(2) 0.53785(15) 0.26607(13) 0.0240(4) Uani 1 1 d .
C31 C -0.1197(2) 0.51687(15) 0.17173(13) 0.0255(4) Uani 1 1 d .
H31 H -0.2017 0.4666 0.1121 0.031 Uiso 1 1 calc R
C32 C 0.0308(2) 0.56850(15) 0.16428(13) 0.0243(4) Uani 1 1 d .
H32 H 0.0493 0.5509 0.1001 0.029 Uiso 1 1 calc R
C33 C -0.3147(2) 0.48385(15) 0.27461(14) 0.0258(4) Uani 1 1 d .
C34 C -0.4591(2) 0.45356(15) 0.19652(14) 0.0291(4) Uani 1 1 d .
H34 H -0.4541 0.4673 0.1375 0.035 Uiso 1 1 calc R
C35 C -0.6116(2) 0.40300(16) 0.20468(15) 0.0332(5) Uani 1 1 d .
C36 C -0.6215(3) 0.38355(16) 0.29275(17) 0.0392(5) Uani 1 1 d .
H36 H -0.7233 0.3512 0.2990 0.047 Uiso 1 1 calc R
C37 C -0.4793(3) 0.41239(17) 0.37116(16) 0.0380(5) Uani 1 1 d .
H37 H -0.4853 0.3988 0.4301 0.046 Uiso 1 1 calc R
C38 C -0.3275(2) 0.46158(16) 0.36246(15) 0.0314(5) Uani 1 1 d .
H38 H -0.2325 0.4801 0.4157 0.038 Uiso 1 1 calc R
C39 C -0.7627(2) 0.36786(18) 0.11991(18) 0.0444(6) Uani 1 1 d .
H39 H -0.8628 0.3447 0.1326 0.053 Uiso 1 1 calc R
N1 N 0.30613(16) 0.70314(12) 0.24256(10) 0.0214(3) Uani 1 1 d .
O1 O 0.90320(17) 0.89153(13) 0.87754(10) 0.0393(4) Uani 1 1 d .
O2 O -0.04023(17) 0.68577(12) -0.38577(10) 0.0400(4) Uani 1 1 d .
O3 O -0.76775(18) 0.36650(16) 0.03543(13) 0.0615(5) Uani 1 1 d .

loop_
_atom_site_aniso_label
_atom_site_aniso_U_11
_atom_site_aniso_U_22
_atom_site_aniso_U_33
_atom_site_aniso_U_23
_atom_site_aniso_U_13
_atom_site_aniso_U_12
C1 0.0142(8) 0.0265(10) 0.0154(9) 0.0081(7) 0.0036(7) 0.0007(7)
C2 0.0230(9) 0.0201(9) 0.0216(9) 0.0083(8) 0.0036(8) 0.0015(7)
C3 0.0225(9) 0.0262(10) 0.0174(9) 0.0101(8) 0.0017(7) 0.0061(8)
C4 0.0182(9) 0.0259(10) 0.0153(9) 0.0072(7) 0.0052(7) 0.0027(7)
C5 0.0258(10) 0.0202(9) 0.0209(9) 0.0085(8) 0.0022(8) -0.0009(8)
C6 0.0264(10) 0.0276(10) 0.0200(10) 0.0132(8) 0.0018(8) 0.0050(8)
C7 0.0175(9) 0.0233(9) 0.0186(9) 0.0049(7) 0.0042(7) 0.0057(7)
C8 0.0201(9) 0.0251(10) 0.0200(9) 0.0066(8) 0.0043(7) 0.0065(8)
C9 0.0213(9) 0.0306(10) 0.0179(9) 0.0053(8) 0.0032(7) 0.0109(8)
C10 0.0209(10) 0.0360(11) 0.0206(10) 0.0011(8) -0.0014(8) 0.0034(8)
C11 0.0228(10) 0.0317(11) 0.0285(11) 0.0062(9) 0.0039(8) -0.0030(8)
C12 0.0266(10) 0.0303(11) 0.0240(10) 0.0107(8) 0.0058(8) 0.0049(8)
C13 0.0289(11) 0.0446(13) 0.0191(10) 0.0083(9) 0.0007(8) 0.0114(10)
C14 0.0189(9) 0.0228(10) 0.0150(9) 0.0047(7) 0.0019(7) -0.0001(7)
C15 0.0161(9) 0.0302(10) 0.0184(9) 0.0079(8) -0.0014(7) 0.0032(8)
C16 0.0169(9) 0.0294(10) 0.0176(9) 0.0054(8) 0.0045(7) 0.0018(8)
C17 0.0187(9) 0.0215(9) 0.0157(9) 0.0035(7) 0.0025(7) -0.0013(7)
C18 0.0192(9) 0.0259(10) 0.0191(9) 0.0081(8) 0.0020(7) 0.0038(8)
C19 0.0180(9) 0.0284(10) 0.0197(9) 0.0077(8) 0.0074(7) 0.0027(8)
C20 0.0228(9) 0.0229(9) 0.0189(9) 0.0061(7) 0.0074(7) 0.0061(7)
C21 0.0207(9) 0.0235(10) 0.0216(9) 0.0084(8) 0.0075(8) 0.0041(8)
C22 0.0300(10) 0.0232(10) 0.0205(9) 0.0096(8) 0.0086(8) 0.0093(8)
C23 0.0411(12) 0.0329(11) 0.0239(10) 0.0162(9) 0.0124(9) 0.0072(9)
C24 0.0305(11) 0.0338(11) 0.0325(11) 0.0141(9) 0.0127(9) -0.0016(9)
C25 0.0241(10) 0.0312(11) 0.0228(10) 0.0085(8) 0.0043(8) 0.0005(8)
C26 0.0352(12) 0.0354(11) 0.0237(10) 0.0150(9) 0.0073(9) 0.0071(10)
C27 0.0191(9) 0.0222(9) 0.0208(9) 0.0095(7) 0.0035(7) 0.0038(7)
C28 0.0226(10) 0.0297(10) 0.0158(9) 0.0044(8) 0.0007(7) -0.0019(8)
C29 0.0263(10) 0.0327(11) 0.0199(10) 0.0096(8) 0.0084(8) 0.0025(8)
C30 0.0224(9) 0.0234(10) 0.0249(10) 0.0091(8) 0.0061(8) 0.0043(8)
C31 0.0210(9) 0.0243(10) 0.0228(10) 0.0057(8) 0.0002(8) -0.0008(8)
C32 0.0258(10) 0.0273(10) 0.0166(9) 0.0072(8) 0.0047(8) 0.0033(8)
C33 0.0245(10) 0.0183(9) 0.0300(10) 0.0047(8) 0.0085(8) 0.0028(8)
C34 0.0266(10) 0.0243(10) 0.0296(11) 0.0023(8) 0.0100(9) 0.0039(8)
C35 0.0256(10) 0.0212(10) 0.0435(12) 0.0007(9) 0.0137(9) 0.0028(8)
C36 0.0315(12) 0.0248(11) 0.0589(15) 0.0109(10) 0.0220(11) 0.0019(9)
C37 0.0429(13) 0.0310(11) 0.0482(13) 0.0198(10) 0.0240(11) 0.0076(10)
C38 0.0304(11) 0.0270(10) 0.0383(12) 0.0140(9) 0.0130(9) 0.0044(8)
C39 0.0233(11) 0.0405(13) 0.0531(15) 0.0004(11) 0.0104(11) 0.0043(9)
N1 0.0176(7) 0.0277(8) 0.0140(7) 0.0079(6) 0.0010(6) -0.0012(6)
O1 0.0408(8) 0.0483(9) 0.0290(8) 0.0188(7) 0.0056(6) 0.0100(7)
O2 0.0331(8) 0.0495(9) 0.0297(8) 0.0149(7) 0.0008(6) 0.0030(7)
O3 0.0285(8) 0.0874(13) 0.0464(10) 0.0038(9) 0.0038(7) 0.0128(8)

loop_
_atom_type_symbol
_atom_type_description
_atom_type_scat_dispersion_real
_atom_type_scat_dispersion_imag
_atom_type_scat_source
C C 0.0033 0.0016 'International Tables Vol C Tables 4.2.6.8 and 6.1.1.4'
H H 0.0000 0.0000 'International Tables Vol C Tables 4.2.6.8 and 6.1.1.4'
N N 0.0061 0.0033 'International Tables Vol C Tables 4.2.6.8 and 6.1.1.4'
O O 0.0106 0.0060 'International Tables Vol C Tables 4.2.6.8 and 6.1.1.4'

loop_
_geom_angle_atom_site_label_1
_geom_angle_atom_site_label_2
_geom_angle_atom_site_label_3
_geom_angle
C6 C1 C2 118.83(15)
C6 C1 N1 119.93(15)
C2 C1 N1 121.24(15)
C3 C2 C1 120.57(16)
C2 C3 C4 121.22(16)
C3 C4 C5 117.59(15)
C3 C4 C7 121.59(15)
C5 C4 C7 120.81(15)
C6 C5 C4 121.30(16)
C1 C6 C5 120.48(16)
C8 C7 C12 117.53(15)
C8 C7 C4 121.00(15)
C12 C7 C4 121.46(15)
C9 C8 C7 120.93(16)
C8 C9 C10 120.03(16)
C8 C9 C13 120.66(17)
C10 C9 C13 119.30(16)
C11 C10 C9 119.86(16)
C10 C11 C12 119.64(17)
C11 C12 C7 122.00(17)
O1 C13 C9 125.39(17)
C15 C14 C19 118.61(15)
C15 C14 N1 119.36(15)
C19 C14 N1 122.01(14)
C16 C15 C14 120.63(16)
C15 C16 C17 121.33(16)
C16 C17 C18 117.59(15)
C16 C17 C20 121.19(15)
C18 C17 C20 121.21(15)
C19 C18 C17 121.36(16)
C18 C19 C14 120.47(15)
C21 C20 C25 118.07(16)
C21 C20 C17 120.81(15)
C25 C20 C17 121.12(15)
C20 C21 C22 120.73(16)
C23 C22 C21 119.97(16)
C23 C22 C26 119.17(16)
C21 C22 C26 120.82(16)
C24 C23 C22 120.07(16)
C23 C24 C25 119.77(17)
C24 C25 C20 121.37(17)
O2 C26 C22 126.14(17)
C32 C27 C28 117.53(15)
C32 C27 N1 120.67(15)
C28 C27 N1 121.80(15)
C29 C28 C27 120.84(16)
C28 C29 C30 122.17(16)
C29 C30 C31 116.54(16)
C29 C30 C33 121.34(16)
C31 C30 C33 122.13(16)
C32 C31 C30 121.81(16)
C31 C32 C27 121.04(16)
C34 C33 C38 117.60(17)
C34 C33 C30 121.39(16)
C38 C33 C30 121.01(16)
C33 C34 C35 121.35(18)
C36 C35 C34 120.01(19)
C36 C35 C39 119.29(18)
C34 C35 C39 120.70(19)
C37 C36 C35 119.62(18)
C36 C37 C38 120.28(19)
C37 C38 C33 121.14(18)
O3 C39 C35 125.5(2)
C27 N1 C1 120.06(13)
C27 N1 C14 120.95(13)
C1 N1 C14 116.13(13)

loop_
_geom_bond_atom_site_label_1
_geom_bond_atom_site_label_2
_geom_bond_distance
C1 C6 1.382(2)
C1 C2 1.384(2)
C1 N1 1.428(2)
C2 C3 1.381(2)
C3 C4 1.390(2)
C4 C5 1.391(2)
C4 C7 1.487(2)
C5 C6 1.381(2)
C7 C8 1.389(2)
C7 C12 1.398(2)
C8 C9 1.390(2)
C9 C10 1.393(3)
C9 C13 1.471(3)
C10 C11 1.373(3)
C11 C12 1.382(2)
C13 O1 1.211(2)
C14 C15 1.388(2)
C14 C19 1.392(2)
C14 N1 1.428(2)
C15 C16 1.377(2)
C16 C17 1.394(2)
C17 C18 1.393(2)
C17 C20 1.480(2)
C18 C19 1.378(2)
C20 C21 1.387(2)
C20 C25 1.398(2)
C21 C22 1.390(2)
C22 C23 1.385(2)
C22 C26 1.463(2)
C23 C24 1.377(3)
C24 C25 1.378(2)
C26 O2 1.210(2)
C27 C32 1.392(2)
C27 C28 1.392(2)
C27 N1 1.410(2)
C28 C29 1.376(2)
C29 C30 1.391(2)
C30 C31 1.392(2)
C30 C33 1.484(2)
C31 C32 1.379(2)
C33 C34 1.387(2)
C33 C38 1.405(3)
C34 C35 1.394(2)
C35 C36 1.386(3)
C35 C39 1.469(3)
C36 C37 1.379(3)
C37 C38 1.387(3)
C39 O3 1.203(3)
